data_7705115
loop_
_publ_author_name
'Saab, Marina'
'Nelson, David J.'
'Tzouras, Nikolaos V.'
'A C A Bayrakdar, Tahani'
'Nolan, Steven P.'
'Nahra, Fady'
'Van Hecke, Kristof'

_publ_section_title
;
 Straightforward access to chalcogenoureas derived from N-heterocyclic
 carbenes and their coordination chemistry.
;
_journal_issue 34
_journal_name_full 'Dalton transactions (Cambridge, England : 2003)'
_journal_page_first 12068
_journal_page_last 12081
_journal_paper_doi 10.1039/d0dt02558e
_journal_volume 49
_journal_year 2020
_chemical_absolute_configuration ad
_chemical_formula_moiety 'C46 H64 Au N4 Se2, Au Cl2'
_chemical_formula_sum 'C46 H64 Au2 Cl2 N4 Se2'
_chemical_formula_weight 1295.77
_space_group_crystal_system orthorhombic
_space_group_IT_number 19
_space_group_name_Hall 'P 2ac 2ab'
_space_group_name_H-M_alt 'P 21 21 21'
_atom_sites_solution_hydrogens geom
_atom_sites_solution_primary dual
_audit_creation_date 2020-04-16
_audit_creation_method
;
Olex2 1.2
(compiled May 18 2018 14:05:52 for OlexSys, GUI svn.r5506)
;
_audit_update_record
;
2020-04-17 deposited with the CCDC.	2020-08-11 downloaded from the CCDC.
;
_cell_angle_alpha 90
_cell_angle_beta 90
_cell_angle_gamma 90
_cell_formula_units_Z 4
_cell_length_a 7.16904(12)
_cell_length_b 20.9451(4)
_cell_length_c 28.7144(4)
_cell_measurement_reflns_used 17905
_cell_measurement_temperature 100(1)
_cell_measurement_theta_max 73.7650
_cell_measurement_theta_min 3.0450
_cell_volume 4311.65(12)
_computing_cell_refinement 'CrysAlisPro 1.171.40.67a (Rigaku OD, 2019)'
_computing_data_collection 'CrysAlisPro 1.171.40.67a (Rigaku OD, 2019)'
_computing_data_reduction 'CrysAlisPro 1.171.40.67a (Rigaku OD, 2019)'
_computing_molecular_graphics 'Olex2 (Dolomanov et al., 2009)'
_computing_publication_material 'Olex2 (Dolomanov et al., 2009)'
_computing_structure_refinement 'ShelXL (Sheldrick, 2015)'
_computing_structure_solution 'ShelXT (Sheldrick, 2015)'
_diffrn_ambient_environment N~2~
_diffrn_ambient_temperature 100(1)
_diffrn_detector 'CCD plate'
_diffrn_detector_area_resol_mean 10.4839
_diffrn_detector_type Atlas
_diffrn_measured_fraction_theta_full 1.000
_diffrn_measured_fraction_theta_max 0.995
_diffrn_measurement_details
;
List of Runs (angles in degrees, time in seconds):

  # Type    Start    End  Width  t~exp~   \w     \q     \k     \f   Frames
#--------------------------------------------------------------------------
  1  \w    -87.00  -6.00   1.00    1.00    --  -41.68 125.00 -30.00   81
  2  \w    -70.00  31.00   1.00    1.00    --  -41.68  57.00 -60.00  101
  3  \w      6.00  83.00   1.00    1.00    --   41.68 -99.00-120.00   77
  4  \w    103.00 178.00   1.00    3.50    --  106.01  77.00-150.00   75
  5  \w     23.00 107.00   1.00    3.50    --  106.01 -94.00 -30.00   84
  6  \w    109.00 112.00   1.00    3.50    --  106.01-125.00-180.00    3
  7  \w    104.00 105.00   1.00    3.50    --  106.01  97.00 -78.00    1
  8  \w    103.00 178.00   1.00    3.50    --  106.01  77.00  60.00   75
  9  \w     33.00 132.00   1.00    3.50    --  106.01 -45.00 150.00   99
 10  \w   -115.00 -14.00   1.00    1.00    --  -41.68 -57.00 -60.00  101
 11  \w   -115.00 -14.00   1.00    1.00    --  -41.68 -57.00-180.00  101
 12  \w     80.00 178.00   1.00    3.50    --  106.01  45.00 150.00   98
 13  \w     78.00 178.00   1.00    3.50    --  106.01  30.00 -60.00  100
 14  \w     77.00 178.00   1.00    3.50    --  106.01  61.00-180.00  101
 15  \w     78.00 178.00   1.00    3.50    --  106.01  30.00  30.00  100
 16  \w   -115.00 -14.00   1.00    1.00    --  -41.68 -57.00  60.00  101
 17  \w    -30.00  70.00   1.00    1.00    --   41.68 -57.00 120.00  100
 18  \w     77.00 178.00   1.00    3.50    --  106.01  61.00  90.00  101
 19  \w     80.00 178.00   1.00    3.50    --  106.01  45.00 -30.00   98
 20  \w     23.00 107.00   1.00    3.50    --  106.01 -94.00-150.00   84
 21  \w     80.00 178.00   1.00    3.50    --  106.01  45.00-120.00   98
 22  \w   -115.00 -14.00   1.00    1.00    --  -41.68 -57.00 120.00  101
 23  \w   -115.00 -14.00   1.00    1.00    --  -41.68 -57.00-120.00  101
 24  \w     23.00  48.00   1.00    3.50    --  106.01 -94.00  30.00   25
;
_diffrn_measurement_device 'four-circle diffractometer'
_diffrn_measurement_device_type 'SuperNova, Dual, Cu at home/near, Atlas'
_diffrn_measurement_method '\w scans'
_diffrn_orient_matrix_type 'CrysAlisPro convention (1999,Acta A55,543-557)'
_diffrn_orient_matrix_UB_11 0.1378788000
_diffrn_orient_matrix_UB_12 -0.0355076000
_diffrn_orient_matrix_UB_13 0.0320263000
_diffrn_orient_matrix_UB_21 0.1478890000
_diffrn_orient_matrix_UB_22 0.0012403000
_diffrn_orient_matrix_UB_23 -0.0388749000
_diffrn_orient_matrix_UB_31 0.0731221000
_diffrn_orient_matrix_UB_32 0.0643914000
_diffrn_orient_matrix_UB_33 0.0184150000
_diffrn_radiation_monochromator mirror
_diffrn_radiation_probe x-ray
_diffrn_radiation_type CuK\a
_diffrn_radiation_wavelength 1.54184
_diffrn_reflns_av_R_equivalents 0.0837
_diffrn_reflns_av_unetI/netI 0.0490
_diffrn_reflns_Laue_measured_fraction_full 1.000
_diffrn_reflns_Laue_measured_fraction_max 0.995
_diffrn_reflns_limit_h_max 8
_diffrn_reflns_limit_h_min -8
_diffrn_reflns_limit_k_max 25
_diffrn_reflns_limit_k_min -24
_diffrn_reflns_limit_l_max 35
_diffrn_reflns_limit_l_min -35
_diffrn_reflns_number 52642
_diffrn_reflns_point_group_measured_fraction_full 1.000
_diffrn_reflns_point_group_measured_fraction_max 0.991
_diffrn_reflns_theta_full 67.684
_diffrn_reflns_theta_max 73.942
_diffrn_reflns_theta_min 2.611
_diffrn_source 'micro-focus sealed X-ray tube'
_diffrn_source_type 'SuperNova (Cu) X-ray Source'
_exptl_absorpt_coefficient_mu 15.971
_exptl_absorpt_correction_T_max 0.710
_exptl_absorpt_correction_T_min 0.142
_exptl_absorpt_correction_type gaussian
_exptl_absorpt_process_details
;
CrysAlisPro 1.171.40.67a (Rigaku Oxford Diffraction, 2019)
Numerical absorption correction based on gaussian integration over
			a multifaceted crystal model
Empirical absorption correction using spherical harmonics,
 implemented in SCALE3 ABSPACK scaling algorithm.
;
_exptl_crystal_colour brown
_exptl_crystal_colour_primary brown
_exptl_crystal_density_diffrn 1.996
_exptl_crystal_description cube
_exptl_crystal_F_000 2512
_exptl_crystal_size_max 0.197
_exptl_crystal_size_mid 0.083
_exptl_crystal_size_min 0.046
_refine_diff_density_max 2.595
_refine_diff_density_min -0.861
_refine_diff_density_rms 0.145
_refine_ls_abs_structure_details
;
 Flack x determined using 3008 quotients [(I+)-(I-)]/[(I+)+(I-)]
 (Parsons, Flack and Wagner, Acta Cryst. B69 (2013) 249-259).
;
_refine_ls_abs_structure_Flack 0.013(6)
_refine_ls_extinction_method none
_refine_ls_goodness_of_fit_ref 1.032
_refine_ls_hydrogen_treatment constr
_refine_ls_matrix_type full
_refine_ls_number_parameters 505
_refine_ls_number_reflns 8640
_refine_ls_number_restraints 0
_refine_ls_restrained_S_all 1.032
_refine_ls_R_factor_all 0.0472
_refine_ls_R_factor_gt 0.0396
_refine_ls_shift/su_max 0.001
_refine_ls_shift/su_mean 0.000
_refine_ls_structure_factor_coef Fsqd
_refine_ls_weighting_details 'w=1/[\s^2^(Fo^2^)+(0.0443P)^2^+7.6568P] where P=(Fo^2^+2Fc^2^)/3'
_refine_ls_weighting_scheme calc
_refine_ls_wR_factor_gt 0.0918
_refine_ls_wR_factor_ref 0.0965
_reflns_Friedel_coverage 0.763
_reflns_Friedel_fraction_full 1.000
_reflns_Friedel_fraction_max 0.985
_reflns_number_gt 7762
_reflns_number_total 8640
_reflns_threshold_expression 'I > 2\s(I)'
_cod_data_source_file d0dt02558e2.cif
_cod_data_source_block ms34-6
_cod_depositor_comments 'Adding full bibliography for 7705109--7705119.cif.'
_cod_database_code 7705115
_shelx_shelxl_version_number 2018/3
_chemical_oxdiff_formula 'C46 H64 Au2 Cl2 N4 Se2'
_shelx_space_group_comment
;
The symmetry employed for this shelxl refinement is uniquely defined
by the following loop, which should always be used as a source of
symmetry information in preference to the above space-group names.
They are only intended as comments.
;
_reflns_odcompleteness_completeness 99.93
_reflns_odcompleteness_iscentric 1
_reflns_odcompleteness_theta 66.97
_olex2_refinement_description
;
1. Fixed Uiso
 At 1.2 times of:
  All C(H) groups, All C(H,H) groups
2.a Ternary CH refined with riding coordinates:
 C8(H8), C10(H10), C12(H12), C18(H18), C20(H20), C22(H22), C31(H31), C33(H33),
 C35(H35), C41(H41), C45(H45), C43(H43)
2.b Secondary CH2 refined with riding coordinates:
 C5(H5A,H5B), C6(H6A,H6B), C7(H7A,H7B), C9(H9A,H9B), C11(H11A,H11B), C13(H13A,
 H13B), C15(H15A,H15B), C16(H16A,H16B), C17(H17A,H17B), C19(H19A,H19B),
 C21(H21A,H21B), C23(H23A,H23B), C28(H28A,H28B), C29(H29A,H29B), C30(H30A,H30B),
  C32(H32A,H32B), C34(H34A,H34B), C36(H36A,H36B), C38(H38A,H38B), C40(H40A,
 H40B), C39(H39A,H39B), C46(H46A,H46B), C44(H44A,H44B), C42(H42A,H42B)
2.c Aromatic/amide H refined with riding coordinates:
 C25(H25), C26(H26), C2(H2), C3(H3)
;
_olex2_date_sample_data_collection 2020-01-21
_olex2_exptl_crystal_mounting_method 'mounted on a LithoLoop'
_olex2_submission_special_instructions 'No special instructions were received'
_oxdiff_exptl_absorpt_empirical_details
;
Empirical correction (ABSPACK) includes:
- Absorption correction using spherical harmonics
- Frame scaling
;
_oxdiff_exptl_absorpt_empirical_full_max 2.237
_oxdiff_exptl_absorpt_empirical_full_min 0.546

loop_
_space_group_symop_operation_xyz
'x, y, z'
'-x+1/2, -y, z+1/2'
'-x, y+1/2, -z+1/2'
'x+1/2, -y+1/2, -z'

loop_
_atom_site_label
_atom_site_type_symbol
_atom_site_fract_x
_atom_site_fract_y
_atom_site_fract_z
_atom_site_U_iso_or_equiv
_atom_site_adp_type
_atom_site_occupancy
_atom_site_site_symmetry_order
_atom_site_calc_flag
_atom_site_refinement_flags_posn
_atom_site_refinement_flags_adp
_atom_site_refinement_flags_occupancy
_atom_site_disorder_assembly
_atom_site_disorder_group
Au1 Au 0.71651(7) 0.47581(2) 0.68574(2) 0.03389(12) Uani 1 1 d . . . . .
Se1 Se 0.88916(18) 0.42893(6) 0.74804(4) 0.0331(3) Uani 1 1 d . . . . .
Se2 Se 0.54335(16) 0.52367(7) 0.62407(4) 0.0336(3) Uani 1 1 d . . . . .
N1 N 0.6439(13) 0.4509(5) 0.8284(3) 0.0286(19) Uani 1 1 d . . . . .
N2 N 0.8326(11) 0.5321(4) 0.8169(3) 0.0286(19) Uani 1 1 d . . . . .
N3 N 0.7856(14) 0.5071(4) 0.5424(3) 0.0317(19) Uani 1 1 d . . . . .
N4 N 0.6001(14) 0.4243(4) 0.5540(3) 0.030(2) Uani 1 1 d . . . . .
C25 C 0.8158(17) 0.4639(6) 0.5075(4) 0.036(3) Uani 1 1 d . . . . .
H25 H 0.901145 0.469313 0.482520 0.044 Uiso 1 1 calc R . . . .
C26 C 0.7071(19) 0.4132(6) 0.5141(4) 0.038(3) Uani 1 1 d . . . . .
H26 H 0.702996 0.376106 0.495031 0.045 Uiso 1 1 calc R . . . .
C24 C 0.6506(15) 0.4813(6) 0.5708(3) 0.032(2) Uani 1 1 d . . . . .
C1 C 0.7835(14) 0.4732(5) 0.8003(3) 0.0264(19) Uani 1 1 d . . . . .
C2 C 0.6071(15) 0.4965(5) 0.8622(3) 0.031(2) Uani 1 1 d . . . . .
H2 H 0.517456 0.493066 0.886477 0.037 Uiso 1 1 calc R . . . .
C3 C 0.7204(16) 0.5459(5) 0.8546(3) 0.031(2) Uani 1 1 d . . . . .
H3 H 0.723357 0.584312 0.872200 0.037 Uiso 1 1 calc R . . . .
C4 C 0.5439(16) 0.3877(6) 0.8262(3) 0.029(2) Uani 1 1 d . . . . .
C5 C 0.4136(16) 0.3818(6) 0.8689(4) 0.033(2) Uani 1 1 d . . . . .
H5A H 0.487936 0.384915 0.897845 0.039 Uiso 1 1 calc R . . . .
H5B H 0.322218 0.417242 0.868698 0.039 Uiso 1 1 calc R . . . .
C6 C 0.4240(15) 0.3845(5) 0.7821(4) 0.028(2) Uani 1 1 d . . . . .
H6A H 0.335696 0.420869 0.781622 0.034 Uiso 1 1 calc R . . . .
H6B H 0.504838 0.387683 0.754240 0.034 Uiso 1 1 calc R . . . .
C7 C 0.6823(15) 0.3321(6) 0.8276(4) 0.031(2) Uani 1 1 d . . . . .
H7A H 0.768864 0.335063 0.800811 0.037 Uiso 1 1 calc R . . . .
H7B H 0.756653 0.334106 0.856591 0.037 Uiso 1 1 calc R . . . .
C8 C 0.3110(16) 0.3183(5) 0.8677(4) 0.030(2) Uani 1 1 d . . . . .
H8 H 0.228123 0.315047 0.895663 0.036 Uiso 1 1 calc R . . . .
C9 C 0.1912(15) 0.3164(6) 0.8235(4) 0.032(2) Uani 1 1 d . . . . .
H9A H 0.120223 0.275893 0.822341 0.038 Uiso 1 1 calc R . . . .
H9B H 0.100857 0.352162 0.823910 0.038 Uiso 1 1 calc R . . . .
C10 C 0.3159(15) 0.3218(6) 0.7809(4) 0.030(2) Uani 1 1 d . . . . .
H10 H 0.238158 0.319799 0.752068 0.036 Uiso 1 1 calc R . . . .
C11 C 0.4549(16) 0.2665(6) 0.7812(4) 0.032(2) Uani 1 1 d . . . . .
H11A H 0.535995 0.269158 0.753379 0.038 Uiso 1 1 calc R . . . .
H11B H 0.386644 0.225415 0.780006 0.038 Uiso 1 1 calc R . . . .
C12 C 0.5756(15) 0.2689(6) 0.8255(4) 0.032(2) Uani 1 1 d . . . . .
H12 H 0.666675 0.232754 0.825027 0.038 Uiso 1 1 calc R . . . .
C13 C 0.4497(16) 0.2622(6) 0.8680(4) 0.032(2) Uani 1 1 d . . . . .
H13A H 0.525307 0.263079 0.896822 0.039 Uiso 1 1 calc R . . . .
H13B H 0.381564 0.221156 0.866727 0.039 Uiso 1 1 calc R . . . .
C14 C 0.9798(17) 0.5769(6) 0.7984(4) 0.032(2) Uani 1 1 d . . . . .
C15 C 0.9935(17) 0.6346(6) 0.8313(4) 0.034(3) Uani 1 1 d . . . . .
H15A H 1.024655 0.619941 0.863127 0.041 Uiso 1 1 calc R . . . .
H15B H 0.871856 0.656954 0.832533 0.041 Uiso 1 1 calc R . . . .
C16 C 1.1682(15) 0.5436(5) 0.7970(4) 0.030(2) Uani 1 1 d . . . . .
H16A H 1.160233 0.505145 0.777071 0.036 Uiso 1 1 calc R . . . .
H16B H 1.203765 0.529933 0.828787 0.036 Uiso 1 1 calc R . . . .
C17 C 0.9215(18) 0.6014(6) 0.7494(4) 0.038(3) Uani 1 1 d . . . . .
H17A H 0.907026 0.564998 0.727791 0.045 Uiso 1 1 calc R . . . .
H17B H 0.800625 0.624125 0.751456 0.045 Uiso 1 1 calc R . . . .
C18 C 1.1450(15) 0.6807(5) 0.8138(4) 0.032(2) Uani 1 1 d . . . . .
H18 H 1.155350 0.717956 0.835335 0.039 Uiso 1 1 calc R . . . .
C19 C 1.3324(16) 0.6468(6) 0.8102(4) 0.037(3) Uani 1 1 d . . . . .
H19A H 1.372655 0.632542 0.841481 0.044 Uiso 1 1 calc R . . . .
H19B H 1.427467 0.676737 0.797974 0.044 Uiso 1 1 calc R . . . .
C20 C 1.3158(18) 0.5891(5) 0.7777(4) 0.034(2) Uani 1 1 d . . . . .
H20 H 1.438616 0.566634 0.775598 0.040 Uiso 1 1 calc R . . . .
C21 C 1.2565(17) 0.6118(6) 0.7295(4) 0.036(3) Uani 1 1 d . . . . .
H21A H 1.352785 0.640862 0.716711 0.044 Uiso 1 1 calc R . . . .
H21B H 1.245677 0.574713 0.708295 0.044 Uiso 1 1 calc R . . . .
C22 C 1.0714(17) 0.6464(6) 0.7317(4) 0.037(3) Uani 1 1 d . . . . .
H22 H 1.036958 0.661503 0.699756 0.044 Uiso 1 1 calc R . . . .
C23 C 1.0860(18) 0.7040(6) 0.7643(4) 0.038(3) Uani 1 1 d . . . . .
H23A H 0.964140 0.726067 0.766079 0.046 Uiso 1 1 calc R . . . .
H23B H 1.179514 0.734499 0.752178 0.046 Uiso 1 1 calc R . . . .
C27 C 0.8888(16) 0.5697(5) 0.5461(3) 0.029(2) Uani 1 1 d . . . . .
C28 C 1.0140(16) 0.5696(6) 0.5902(4) 0.032(2) Uani 1 1 d . . . . .
H28A H 0.935616 0.566102 0.618441 0.039 Uiso 1 1 calc R . . . .
H28B H 1.099656 0.532560 0.589332 0.039 Uiso 1 1 calc R . . . .
C29 C 0.7542(15) 0.6268(5) 0.5473(3) 0.029(2) Uani 1 1 d . . . . .
H29A H 0.675478 0.626681 0.518976 0.034 Uiso 1 1 calc R . . . .
H29B H 0.671448 0.623388 0.574784 0.034 Uiso 1 1 calc R . . . .
C30 C 1.0121(15) 0.5770(6) 0.5026(4) 0.032(2) Uani 1 1 d . . . . .
H30A H 0.932650 0.576761 0.474363 0.038 Uiso 1 1 calc R . . . .
H30B H 1.098984 0.540324 0.500510 0.038 Uiso 1 1 calc R . . . .
C31 C 1.1261(16) 0.6314(6) 0.5917(4) 0.030(2) Uani 1 1 d . . . . .
H31 H 1.206630 0.631458 0.620108 0.036 Uiso 1 1 calc R . . . .
C32 C 0.9928(16) 0.6882(6) 0.5937(4) 0.033(2) Uani 1 1 d . . . . .
H32A H 1.065175 0.728381 0.595439 0.039 Uiso 1 1 calc R . . . .
H32B H 0.914358 0.685138 0.622002 0.039 Uiso 1 1 calc R . . . .
C33 C 0.8665(16) 0.6891(5) 0.5498(3) 0.030(2) Uani 1 1 d . . . . .
H33 H 0.778782 0.726115 0.551599 0.036 Uiso 1 1 calc R . . . .
C34 C 0.9880(17) 0.6957(6) 0.5067(4) 0.034(2) Uani 1 1 d . . . . .
H34A H 1.057653 0.736467 0.507880 0.041 Uiso 1 1 calc R . . . .
H34B H 0.908838 0.695954 0.478411 0.041 Uiso 1 1 calc R . . . .
C35 C 1.1247(18) 0.6398(6) 0.5045(4) 0.036(3) Uani 1 1 d . . . . .
H35 H 1.203947 0.643644 0.475990 0.043 Uiso 1 1 calc R . . . .
C36 C 1.2500(15) 0.6390(6) 0.5482(4) 0.035(3) Uani 1 1 d . . . . .
H36A H 1.339470 0.603089 0.546243 0.042 Uiso 1 1 calc R . . . .
H36B H 1.321701 0.679284 0.550175 0.042 Uiso 1 1 calc R . . . .
C37 C 0.4578(17) 0.3764(6) 0.5710(4) 0.033(2) Uani 1 1 d . . . . .
C38 C 0.4505(19) 0.3203(6) 0.5364(4) 0.043(3) Uani 1 1 d . . . . .
H38A H 0.574605 0.299835 0.534165 0.052 Uiso 1 1 calc R . . . .
H38B H 0.415315 0.336050 0.505067 0.052 Uiso 1 1 calc R . . . .
C40 C 0.2664(17) 0.4070(6) 0.5739(4) 0.038(3) Uani 1 1 d . . . . .
H40A H 0.228947 0.422370 0.542634 0.045 Uiso 1 1 calc R . . . .
H40B H 0.271335 0.444188 0.595066 0.045 Uiso 1 1 calc R . . . .
C39 C 0.5206(19) 0.3489(6) 0.6182(4) 0.042(3) Uani 1 1 d . . . . .
H39A H 0.534958 0.383934 0.641140 0.050 Uiso 1 1 calc R . . . .
H39B H 0.642624 0.327346 0.614748 0.050 Uiso 1 1 calc R . . . .
C41 C 0.303(2) 0.2709(6) 0.5541(5) 0.048(3) Uani 1 1 d . . . . .
H41 H 0.296138 0.234720 0.531379 0.058 Uiso 1 1 calc R . . . .
C46 C 0.113(2) 0.3024(7) 0.5567(5) 0.050(3) Uani 1 1 d . . . . .
H46A H 0.018654 0.270934 0.566887 0.060 Uiso 1 1 calc R . . . .
H46B H 0.076950 0.318390 0.525516 0.060 Uiso 1 1 calc R . . . .
C45 C 0.121(2) 0.3589(7) 0.5918(5) 0.048(3) Uani 1 1 d . . . . .
H45 H -0.004220 0.379719 0.594400 0.058 Uiso 1 1 calc R . . . .
C44 C 0.185(2) 0.3343(7) 0.6399(5) 0.052(4) Uani 1 1 d . . . . .
H44A H 0.195736 0.370509 0.661894 0.063 Uiso 1 1 calc R . . . .
H44B H 0.091712 0.303996 0.652432 0.063 Uiso 1 1 calc R . . . .
C43 C 0.373(2) 0.3009(7) 0.6356(4) 0.051(3) Uani 1 1 d . . . . .
H43 H 0.411731 0.284364 0.666826 0.061 Uiso 1 1 calc R . . . .
C42 C 0.363(2) 0.2450(7) 0.6009(5) 0.056(4) Uani 1 1 d . . . . .
H42A H 0.486563 0.224209 0.598210 0.068 Uiso 1 1 calc R . . . .
H42B H 0.272141 0.212790 0.612054 0.068 Uiso 1 1 calc R . . . .
Au2 Au 0.38147(8) 0.49476(3) 0.43393(2) 0.04870(17) Uani 1 1 d . . . . .
Cl1 Cl 0.1985(6) 0.40597(19) 0.43787(10) 0.0570(8) Uani 1 1 d . . . . .
Cl2 Cl 0.5557(5) 0.58497(19) 0.42844(11) 0.0540(8) Uani 1 1 d . . . . .

loop_
_atom_site_aniso_label
_atom_site_aniso_U_11
_atom_site_aniso_U_22
_atom_site_aniso_U_33
_atom_site_aniso_U_23
_atom_site_aniso_U_13
_atom_site_aniso_U_12
Au1 0.0376(2) 0.0357(3) 0.02834(18) 0.00356(18) -0.00251(17) -0.0057(2)
Se1 0.0347(6) 0.0346(7) 0.0300(5) -0.0009(4) 0.0023(5) -0.0012(5)
Se2 0.0365(6) 0.0352(7) 0.0291(4) 0.0002(5) 0.0033(4) -0.0012(5)
N1 0.031(5) 0.026(5) 0.028(4) 0.001(3) -0.003(3) 0.000(4)
N2 0.027(4) 0.026(5) 0.033(4) -0.001(4) -0.005(3) -0.001(3)
N3 0.037(5) 0.024(5) 0.034(4) -0.002(3) 0.001(4) -0.003(4)
N4 0.037(5) 0.027(5) 0.027(4) 0.004(3) -0.010(4) -0.006(4)
C25 0.038(6) 0.038(7) 0.033(5) 0.001(5) -0.003(4) -0.004(5)
C26 0.044(6) 0.030(6) 0.040(5) 0.000(5) -0.003(5) 0.001(6)
C24 0.038(6) 0.028(6) 0.030(4) 0.004(4) 0.004(4) -0.003(5)
C1 0.019(4) 0.027(5) 0.033(4) 0.001(4) -0.002(4) -0.006(5)
C2 0.031(5) 0.027(6) 0.036(5) 0.000(4) 0.000(4) 0.006(5)
C3 0.033(5) 0.027(6) 0.034(5) -0.005(4) 0.001(4) 0.001(5)
C4 0.029(5) 0.028(6) 0.032(5) 0.003(4) -0.002(4) -0.002(5)
C5 0.032(6) 0.032(6) 0.034(5) -0.001(4) 0.006(4) 0.003(5)
C6 0.024(5) 0.028(6) 0.034(5) 0.003(4) -0.003(4) 0.001(4)
C7 0.022(5) 0.035(7) 0.036(5) 0.003(4) 0.000(4) -0.004(5)
C8 0.028(5) 0.028(6) 0.035(5) 0.005(4) 0.006(4) 0.005(5)
C9 0.021(5) 0.028(6) 0.047(6) 0.006(5) 0.001(4) -0.003(4)
C10 0.023(5) 0.037(7) 0.031(5) 0.005(4) -0.005(4) -0.004(5)
C11 0.032(6) 0.030(6) 0.034(5) -0.006(4) -0.001(4) 0.002(5)
C12 0.026(5) 0.032(6) 0.037(5) -0.001(4) 0.005(4) 0.003(4)
C13 0.033(6) 0.028(6) 0.035(5) 0.005(4) 0.001(4) -0.001(5)
C14 0.035(6) 0.030(6) 0.030(5) 0.005(4) -0.001(4) -0.001(5)
C15 0.031(6) 0.033(7) 0.038(5) -0.003(5) -0.003(4) -0.002(5)
C16 0.032(6) 0.022(6) 0.036(5) 0.006(4) -0.007(4) -0.004(4)
C17 0.041(7) 0.037(7) 0.036(5) 0.007(5) -0.005(5) 0.006(5)
C18 0.031(5) 0.026(6) 0.040(5) 0.000(5) -0.005(5) -0.001(4)
C19 0.033(6) 0.037(7) 0.040(6) 0.006(5) -0.005(5) 0.000(5)
C20 0.039(7) 0.020(6) 0.042(6) 0.000(4) 0.002(5) -0.001(5)
C21 0.038(7) 0.030(6) 0.041(5) 0.001(5) 0.006(5) -0.001(5)
C22 0.041(7) 0.033(7) 0.036(5) 0.010(5) -0.004(5) -0.002(5)
C23 0.039(7) 0.022(6) 0.055(7) 0.004(5) 0.001(5) 0.000(5)
C27 0.025(5) 0.030(6) 0.031(5) 0.000(4) 0.003(4) 0.001(5)
C28 0.030(6) 0.032(7) 0.035(5) 0.002(5) -0.004(4) 0.005(5)
C29 0.030(6) 0.025(6) 0.031(5) 0.007(4) -0.005(4) 0.007(4)
C30 0.023(5) 0.042(7) 0.031(5) -0.005(5) -0.001(4) 0.007(5)
C31 0.021(5) 0.035(7) 0.033(5) -0.004(4) -0.004(4) 0.002(5)
C32 0.031(6) 0.033(7) 0.035(5) -0.001(5) 0.000(4) 0.006(5)
C33 0.029(5) 0.026(6) 0.034(5) -0.002(4) 0.002(4) 0.008(5)
C34 0.037(6) 0.031(7) 0.034(5) 0.009(5) 0.004(5) -0.002(5)
C35 0.033(6) 0.043(7) 0.033(5) -0.001(5) 0.010(5) -0.003(6)
C36 0.024(6) 0.037(7) 0.044(6) 0.000(5) 0.005(4) 0.003(5)
C37 0.036(6) 0.025(6) 0.038(5) 0.006(5) 0.000(5) -0.004(5)
C38 0.046(7) 0.036(7) 0.048(6) 0.001(6) -0.008(6) 0.000(6)
C40 0.043(7) 0.034(7) 0.036(5) 0.003(5) -0.003(5) -0.001(5)
C39 0.044(7) 0.040(8) 0.041(6) 0.007(5) -0.010(5) 0.000(6)
C41 0.060(8) 0.032(7) 0.054(7) -0.003(6) -0.005(6) -0.013(7)
C46 0.052(8) 0.051(9) 0.048(7) 0.009(6) -0.008(6) -0.023(7)
C45 0.043(7) 0.050(9) 0.052(7) -0.001(6) 0.002(6) -0.002(7)
C44 0.062(9) 0.044(8) 0.051(7) 0.008(6) 0.007(6) -0.017(7)
C43 0.064(9) 0.045(8) 0.044(6) 0.011(6) -0.008(6) -0.014(7)
C42 0.073(10) 0.037(8) 0.059(8) 0.015(6) -0.005(7) -0.009(7)
Au2 0.0449(3) 0.0702(4) 0.0310(2) -0.0032(2) -0.00081(19) 0.0234(3)
Cl1 0.0596(19) 0.073(2) 0.0386(13) -0.0009(14) 0.0047(15) 0.0160(18)
Cl2 0.0425(17) 0.074(2) 0.0454(15) -0.0021(15) -0.0003(13) 0.0164(15)

loop_
_atom_type_symbol
_atom_type_description
_atom_type_scat_dispersion_real
_atom_type_scat_dispersion_imag
_atom_type_scat_source
C C 0.0181 0.0091 'International Tables Vol C Tables 4.2.6.8 and 6.1.1.4'
H H 0.0000 0.0000 'International Tables Vol C Tables 4.2.6.8 and 6.1.1.4'
Au Au -4.4197 7.2980 'International Tables Vol C Tables 4.2.6.8 and 6.1.1.4'
Cl Cl 0.3639 0.7018 'International Tables Vol C Tables 4.2.6.8 and 6.1.1.4'
N N 0.0311 0.0180 'International Tables Vol C Tables 4.2.6.8 and 6.1.1.4'
Se Se -0.7943 1.1372 'International Tables Vol C Tables 4.2.6.8 and 6.1.1.4'

loop_
_exptl_crystal_face_index_h
_exptl_crystal_face_index_k
_exptl_crystal_face_index_l
_exptl_crystal_face_perp_dist
0 -11 -10 0.0220
-3 -8 10 0.0714
0 -3 18 0.0267
4 2 -7 0.0876
5 -1 4 0.0913
3 -5 12 0.0682
0 13 -3 0.0246
-3 2 -15 0.0451
1 -12 8 0.0200
0 11 11 0.0205

loop_
_geom_angle_atom_site_label_1
_geom_angle_atom_site_label_2
_geom_angle_atom_site_label_3
_geom_angle
_geom_angle_site_symmetry_1
_geom_angle_site_symmetry_3
_geom_angle_publ_flag
Se2 Au1 Se1 179.34(5) . . ?
C1 Se1 Au1 100.5(3) . . ?
C24 Se2 Au1 100.8(3) . . ?
C1 N1 C2 108.6(9) . . ?
C1 N1 C4 128.5(9) . . ?
C2 N1 C4 122.9(9) . . ?
C1 N2 C3 108.2(9) . . ?
C1 N2 C14 128.2(9) . . ?
C3 N2 C14 123.6(9) . . ?
C25 N3 C24 106.6(9) . . ?
C25 N3 C27 123.3(9) . . ?
C24 N3 C27 130.0(9) . . ?
C26 N4 C37 121.6(9) . . ?
C24 N4 C26 107.2(9) . . ?
C24 N4 C37 131.2(9) . . ?
C26 C25 N3 109.4(10) . . ?
C25 C26 N4 107.7(10) . . ?
N3 C24 Se2 124.7(8) . . ?
N4 C24 Se2 126.1(8) . . ?
N4 C24 N3 109.1(9) . . ?
N1 C1 Se1 125.9(8) . . ?
N1 C1 N2 106.9(9) . . ?
N2 C1 Se1 127.3(7) . . ?
C3 C2 N1 107.6(9) . . ?
C2 C3 N2 108.7(9) . . ?
N1 C4 C5 109.0(9) . . ?
N1 C4 C6 109.9(9) . . ?
N1 C4 C7 111.1(9) . . ?
C6 C4 C5 108.2(9) . . ?
C7 C4 C5 108.0(9) . . ?
C7 C4 C6 110.6(9) . . ?
C8 C5 C4 110.2(9) . . ?
C10 C6 C4 109.9(9) . . ?
C12 C7 C4 109.5(9) . . ?
C5 C8 C9 108.1(9) . . ?
C5 C8 C13 110.8(9) . . ?
C9 C8 C13 110.3(9) . . ?
C10 C9 C8 109.6(9) . . ?
C6 C10 C11 108.8(9) . . ?
C9 C10 C6 110.2(9) . . ?
C9 C10 C11 108.9(9) . . ?
C10 C11 C12 110.2(9) . . ?
C7 C12 C11 109.9(9) . . ?
C13 C12 C7 110.2(9) . . ?
C13 C12 C11 109.0(9) . . ?
C12 C13 C8 108.0(9) . . ?
N2 C14 C15 108.5(9) . . ?
N2 C14 C16 110.2(9) . . ?
N2 C14 C17 109.6(9) . . ?
C15 C14 C17 108.2(10) . . ?
C16 C14 C15 108.7(9) . . ?
C16 C14 C17 111.5(9) . . ?
C14 C15 C18 109.7(10) . . ?
C14 C16 C20 109.8(9) . . ?
C22 C17 C14 108.6(10) . . ?
C15 C18 C23 107.6(9) . . ?
C19 C18 C15 110.7(9) . . ?
C19 C18 C23 108.9(10) . . ?
C18 C19 C20 109.9(10) . . ?
C16 C20 C19 108.9(9) . . ?
C21 C20 C16 109.4(10) . . ?
C21 C20 C19 109.1(9) . . ?
C22 C21 C20 110.9(9) . . ?
C17 C22 C23 109.3(10) . . ?
C21 C22 C17 109.7(10) . . ?
C21 C22 C23 110.0(10) . . ?
C22 C23 C18 109.3(9) . . ?
N3 C27 C28 109.9(9) . . ?
N3 C27 C29 111.7(9) . . ?
N3 C27 C30 108.0(8) . . ?
C29 C27 C28 110.3(9) . . ?
C29 C27 C30 107.6(9) . . ?
C30 C27 C28 109.3(9) . . ?
C31 C28 C27 109.1(9) . . ?
C33 C29 C27 109.5(9) . . ?
C27 C30 C35 110.8(9) . . ?
C28 C31 C32 109.4(9) . . ?
C28 C31 C36 111.6(9) . . ?
C32 C31 C36 108.1(9) . . ?
C31 C32 C33 110.0(9) . . ?
C29 C33 C32 109.5(9) . . ?
C34 C33 C29 109.9(9) . . ?
C34 C33 C32 109.2(9) . . ?
C33 C34 C35 109.3(9) . . ?
C34 C35 C30 108.6(10) . . ?
C34 C35 C36 110.4(9) . . ?
C36 C35 C30 108.9(9) . . ?
C31 C36 C35 108.9(9) . . ?
N4 C37 C38 108.7(9) . . ?
N4 C37 C40 110.3(9) . . ?
N4 C37 C39 109.6(9) . . ?
C38 C37 C39 107.1(10) . . ?
C40 C37 C38 109.0(10) . . ?
C40 C37 C39 111.9(10) . . ?
C37 C38 C41 108.5(10) . . ?
C37 C40 C45 110.8(10) . . ?
C37 C39 C43 109.2(10) . . ?
C46 C41 C38 109.6(11) . . ?
C46 C41 C42 111.7(13) . . ?
C42 C41 C38 109.4(12) . . ?
C41 C46 C45 109.4(11) . . ?
C40 C45 C46 107.7(11) . . ?
C40 C45 C44 108.4(12) . . ?
C44 C45 C46 109.7(12) . . ?
C43 C44 C45 110.1(12) . . ?
C44 C43 C39 109.5(11) . . ?
C44 C43 C42 111.0(13) . . ?
C42 C43 C39 108.7(12) . . ?
C41 C42 C43 108.4(11) . . ?
Cl2 Au2 Cl1 177.93(13) . . ?

loop_
_geom_bond_atom_site_label_1
_geom_bond_atom_site_label_2
_geom_bond_distance
_geom_bond_site_symmetry_2
_geom_bond_publ_flag
Au1 Se1 2.3868(13) . ?
Au1 Se2 2.3835(12) . ?
Se1 C1 1.919(10) . ?
Se2 C24 1.929(10) . ?
N1 C1 1.367(13) . ?
N1 C2 1.387(13) . ?
N1 C4 1.506(15) . ?
N2 C1 1.369(13) . ?
N2 C3 1.380(13) . ?
N2 C14 1.509(15) . ?
N3 C25 1.365(14) . ?
N3 C24 1.376(13) . ?
N3 C27 1.510(14) . ?
N4 C26 1.399(15) . ?
N4 C24 1.337(14) . ?
N4 C37 1.512(14) . ?
C25 C26 1.331(17) . ?
C2 C3 1.335(16) . ?
C4 C5 1.546(14) . ?
C4 C6 1.532(14) . ?
C4 C7 1.531(16) . ?
C5 C8 1.521(16) . ?
C6 C10 1.527(16) . ?
C7 C12 1.530(16) . ?
C8 C9 1.533(15) . ?
C8 C13 1.539(15) . ?
C9 C10 1.519(14) . ?
C10 C11 1.528(16) . ?
C11 C12 1.540(14) . ?
C12 C13 1.522(14) . ?
C14 C15 1.537(16) . ?
C14 C16 1.521(16) . ?
C14 C17 1.554(14) . ?
C15 C18 1.537(16) . ?
C16 C20 1.528(16) . ?
C17 C22 1.518(17) . ?
C18 C19 1.522(16) . ?
C18 C23 1.560(16) . ?
C19 C20 1.533(16) . ?
C20 C21 1.525(15) . ?
C21 C22 1.513(17) . ?
C22 C23 1.531(17) . ?
C27 C28 1.552(14) . ?
C27 C29 1.536(15) . ?
C27 C30 1.539(14) . ?
C28 C31 1.523(17) . ?
C29 C33 1.535(16) . ?
C30 C35 1.545(17) . ?
C31 C32 1.527(16) . ?
C31 C36 1.541(15) . ?
C32 C33 1.553(15) . ?
C33 C34 1.520(14) . ?
C34 C35 1.528(17) . ?
C35 C36 1.542(16) . ?
C37 C38 1.539(17) . ?
C37 C40 1.517(17) . ?
C37 C39 1.541(15) . ?
C38 C41 1.567(19) . ?
C40 C45 1.538(18) . ?
C39 C43 1.540(19) . ?
C41 C46 1.51(2) . ?
C41 C42 1.514(18) . ?
C46 C45 1.556(19) . ?
C45 C44 1.545(19) . ?
C44 C43 1.52(2) . ?
C43 C42 1.54(2) . ?
Au2 Cl1 2.279(4) . ?
Au2 Cl2 2.270(4) . ?

loop_
_exptl_oxdiff_crystal_face_indexfrac_h
_exptl_oxdiff_crystal_face_indexfrac_k
_exptl_oxdiff_crystal_face_indexfrac_l
_exptl_oxdiff_crystal_face_x
_exptl_oxdiff_crystal_face_y
_exptl_oxdiff_crystal_face_z
0.2531 -11.2741 -10.3742 0.1030 0.4267 -0.8985
-3.0484 -7.5800 9.5198 0.1537 -0.8303 -0.5357
0.2374 -2.7635 18.2319 0.7148 -0.6771 0.1752
4.2982 1.5783 -6.8078 0.3186 0.9023 0.2906
4.5533 -0.7690 3.6301 0.7714 0.5313 0.3503
3.1113 -4.5899 12.3333 0.9869 -0.0250 0.1591
0.0025 13.4042 -3.1347 -0.5760 0.1388 0.8056
-2.5440 2.3139 -15.2722 -0.9220 0.2203 -0.3183
0.8296 -12.1567 7.6588 0.7913 -0.1901 -0.5811
-0.3998 11.1221 10.6066 -0.1104 -0.4577 0.8822
